data_7042854
loop_
_publ_author_name
'Fritzsche, Julia Christina'
'Grzywa, Maciej'
'Denysenko, Dmytro'
'Bon, Volodymyr'
'Senkovska, Irena'
'Kaskel, Stefan'
'Volkmer, Dirk'

_publ_section_title
;
 CFA-4 - a fluorinated metal-organic framework with exchangeable
 interchannel cations
;
_journal_name_full 'Dalton Trans.'
_journal_paper_doi 10.1039/C7DT00582B
_journal_year 2017
_chemical_formula_moiety 'C48 H12 Cu5 F36 N12 1-,Cu 1+, 4.75(C3 H7 N O)'
_chemical_formula_sum 'C62.25 H45.25 Cu6 F36 N16.75 O4.75'
_chemical_formula_weight 2169.14
_space_group_crystal_system hexagonal
_space_group_IT_number 182
_space_group_name_Hall 'P 6c 2c'
_space_group_name_H-M_alt 'P 63 2 2'
_symmetry_space_group_name_Hall 'P 6c 2c'
_symmetry_space_group_name_H-M 'P 63 2 2'
_atom_sites_solution_hydrogens geom
_audit_creation_method SHELXL-2016/6
_audit_update_record
;
2017-04-24 deposited with the CCDC.
2017-05-02 downloaded from the CCDC.
;
_cell_angle_alpha 90.000(5)
_cell_angle_beta 90.000(5)
_cell_angle_gamma 120.000(5)
_cell_formula_units_Z 6
_cell_length_a 23.630(5)
_cell_length_b 23.630(5)
_cell_length_c 41.390(5)
_cell_measurement_reflns_used 473
_cell_measurement_temperature 293(2)
_cell_measurement_theta_max 25.34
_cell_measurement_theta_min 3.76
_cell_volume 20015(7)
_computing_cell_refinement 'XDS (Kabsch, 2010)'
_computing_data_collection 'marCCD 1994-2002'
_computing_data_reduction 'XDS (Kabsch, 2010)'
_computing_molecular_graphics 'Diamond 4.1'
_computing_publication_material Word
_computing_structure_refinement 'SHELXL-2016/6 (Sheldrick, 2016)'
_computing_structure_solution 'SHELXL-2016/6 (Sheldrick, 2016)'
_diffrn_ambient_temperature 293(2)
_diffrn_measured_fraction_theta_full 0.984
_diffrn_measured_fraction_theta_max 0.961
_diffrn_measurement_device_type 'MX-225 CCD'
_diffrn_measurement_method \f
_diffrn_radiation_type synchrotron
_diffrn_radiation_wavelength 0.88561
_diffrn_reflns_av_R_equivalents 0.0833
_diffrn_reflns_av_unetI/netI 0.0626
_diffrn_reflns_Laue_measured_fraction_full 0.984
_diffrn_reflns_Laue_measured_fraction_max 0.961
_diffrn_reflns_limit_h_max 30
_diffrn_reflns_limit_h_min -15
_diffrn_reflns_limit_k_max 23
_diffrn_reflns_limit_k_min -30
_diffrn_reflns_limit_l_max 53
_diffrn_reflns_limit_l_min -50
_diffrn_reflns_number 81573
_diffrn_reflns_point_group_measured_fraction_full 0.987
_diffrn_reflns_point_group_measured_fraction_max 0.965
_diffrn_reflns_theta_full 32.098
_diffrn_reflns_theta_max 36.162
_diffrn_reflns_theta_min 2.234
_diffrn_source 'PX 14.2 beamline BESSY II'
_exptl_absorpt_coefficient_mu 1.856
_exptl_crystal_colour Yellow
_exptl_crystal_density_diffrn 1.080
_exptl_crystal_density_method 'not measured'
_exptl_crystal_description 'hexagonal prisms'
_exptl_crystal_F_000 6432
_exptl_crystal_size_max 0.03
_exptl_crystal_size_mid 0.03
_exptl_crystal_size_min 0.02
_refine_diff_density_max 0.549
_refine_diff_density_min -0.515
_refine_diff_density_rms 0.040
_refine_ls_abs_structure_details
;
 Refined as an inversion twin.
;
_refine_ls_abs_structure_Flack 0.490(13)
_refine_ls_extinction_method none
_refine_ls_goodness_of_fit_ref 0.983
_refine_ls_hydrogen_treatment constr
_refine_ls_matrix_type full
_refine_ls_number_parameters 528
_refine_ls_number_reflns 15739
_refine_ls_number_restraints 42
_refine_ls_restrained_S_all 0.983
_refine_ls_R_factor_all 0.1011
_refine_ls_R_factor_gt 0.0506
_refine_ls_shift/su_max 0.001
_refine_ls_shift/su_mean 0.000
_refine_ls_structure_factor_coef Fsqd
_refine_ls_weighting_details 'w=1/[\s^2^(Fo^2^)+(0.1000P)^2^] where P=(Fo^2^+2Fc^2^)/3'
_refine_ls_weighting_scheme calc
_refine_ls_wR_factor_gt 0.1387
_refine_ls_wR_factor_ref 0.1656
_reflns_Friedel_coverage 0.785
_reflns_Friedel_fraction_full 0.991
_reflns_Friedel_fraction_max 0.970
_reflns_number_gt 9132
_reflns_number_total 15739
_reflns_threshold_expression 'I > 2\s(I)'
_cod_data_source_file c7dt00582b2.cif
_cod_data_source_block CFA-4
_cod_original_cell_volume 20015(9)
_cod_database_code 7042854
_shelx_shelxl_version_number 2016/6
_shelx_space_group_comment
;
The symmetry employed for this shelxl refinement is uniquely defined
by the following loop, which should always be used as a source of
symmetry information in preference to the above space-group names.
They are only intended as comments.
;

loop_
_space_group_symop_operation_xyz
'x, y, z'
'-y, x-y, z'
'-x+y, -x, z'
'-x, -y, z+1/2'
'y, -x+y, z+1/2'
'x-y, x, z+1/2'
'y, x, -z'
'x-y, -y, -z'
'-x, -x+y, -z'
'-y, -x, -z+1/2'
'-x+y, y, -z+1/2'
'x, x-y, -z+1/2'

loop_
_atom_site_label
_atom_site_type_symbol
_atom_site_fract_x
_atom_site_fract_y
_atom_site_fract_z
_atom_site_U_iso_or_equiv
_atom_site_adp_type
_atom_site_occupancy
_atom_site_site_symmetry_order
_atom_site_calc_flag
_atom_site_refinement_flags_posn
_atom_site_refinement_flags_adp
_atom_site_refinement_flags_occupancy
_atom_site_disorder_assembly
_atom_site_disorder_group
Cu1 Cu 0.72274(2) 0.44548(4) 0.750000 0.0741(2) Uani 1 2 d S T P . .
Cu2 Cu 0.666667 0.333333 0.69771(3) 0.0725(3) Uani 1 3 d S T P . .
Cu3 Cu 0.333333 0.666667 0.63151(3) 0.0868(3) Uani 1 3 d S T P . .
Cu4 Cu 0.28977(3) 0.55695(2) 0.57870(2) 0.0794(2) Uani 1 1 d . . . . .
Cu5 Cu 0.333333 0.666667 0.52554(3) 0.0775(3) Uani 1 3 d S T P E .
F1A F 0.598(2) 0.346(3) 0.6403(7) 0.164(9) Uani 0.56(11) 1 d . U P A 1
F1B F 0.5877(16) 0.3253(17) 0.6402(8) 0.124(8) Uani 0.44(11) 1 d . U P A 2
F3 F 0.5021(3) 0.3096(3) 0.66336(13) 0.186(2) Uani 1 1 d . . . . .
F2A F 0.565(4) 0.399(3) 0.6267(7) 0.201(13) Uani 0.43(7) 1 d . U P A 1
F2B F 0.5340(15) 0.3810(12) 0.6327(7) 0.146(8) Uani 0.57(7) 1 d . U P A 2
F4 F 0.6038(3) 0.5482(3) 0.74501(12) 0.172(2) Uani 1 1 d . . . . .
F6A F 0.691(3) 0.541(2) 0.7600(12) 0.158(12) Uani 0.41(7) 1 d . U P B 1
F6B F 0.6713(11) 0.5361(10) 0.7687(5) 0.128(5) Uani 0.59(7) 1 d . U P B 2
F5A F 0.6943(3) 0.5956(2) 0.72423(11) 0.181(2) Uani 1 1 d . . . . .
F7A F 0.5023(7) 0.7023(9) 0.6671(5) 0.231(12) Uani 0.71(3) 1 d . U P C 1
F7B F 0.4972(17) 0.657(2) 0.6854(9) 0.187(17) Uani 0.29(3) 1 d . U P C 2
F8A F 0.4111(6) 0.6725(6) 0.6888(3) 0.173(4) Uani 0.86(2) 1 d . U P C 1
F8B F 0.456(3) 0.713(3) 0.6692(14) 0.14(2) Uani 0.14(2) 1 d . U P C 2
F9 F 0.4528(6) 0.6172(5) 0.70225(19) 0.253(6) Uani 1 1 d . . . C 2
F10A F 0.3600(14) 0.4812(12) 0.5626(4) 0.186(10) Uani 0.47(5) 1 d . U P D 1
F10B F 0.3363(13) 0.4706(7) 0.5649(4) 0.134(7) Uani 0.53(5) 1 d . U P D 2
F11 F 0.4240(2) 0.4709(2) 0.58466(10) 0.1512(17) Uani 1 1 d . . . . .
F12 F 0.3291(3) 0.4172(2) 0.60433(11) 0.176(2) Uani 1 1 d . . . . .
F14 F 0.1605(2) 0.4606(2) 0.59684(10) 0.1607(19) Uani 1 1 d . . . . .
F13 F 0.1221(3) 0.3953(2) 0.55589(13) 0.192(2) Uani 1 1 d . . . . .
F15 F 0.0707(2) 0.4352(2) 0.57871(12) 0.170(2) Uani 1 1 d . . . . .
F16 F 0.1489(2) 0.5918(3) 0.45913(10) 0.165(2) Uani 1 1 d . . . . .
F17 F 0.1801(3) 0.6694(3) 0.49112(12) 0.192(2) Uani 1 1 d . . . . .
F18A F 0.2493(2) 0.6526(3) 0.46825(11) 0.146(2) Uani 0.890(9) 1 d . U P E 1
F18B F 0.250(2) 0.5847(19) 0.4838(8) 0.146(18) Uani 0.110(9) 1 d . U P E 2
N1 N 0.66157(18) 0.44565(18) 0.72079(9) 0.0728(10) Uani 1 1 d . . . . .
N2 N 0.63735(18) 0.39824(18) 0.69820(10) 0.0798(11) Uani 1 1 d . . . . .
N3 N 0.3741(2) 0.6112(2) 0.62987(11) 0.0919(13) Uani 1 1 d . . . . .
N4 N 0.35298(18) 0.56270(19) 0.60736(11) 0.0818(11) Uani 1 1 d . . . . .
N5 N 0.22539(17) 0.54859(17) 0.54895(9) 0.0756(11) Uani 1 1 d . . . . .
N6 N 0.24280(17) 0.59600(19) 0.52554(10) 0.0796(11) Uani 1 1 d . . . . .
C1 C 0.6357(2) 0.4828(2) 0.71622(12) 0.0758(13) Uani 1 1 d . . . . .
C2 C 0.5914(3) 0.4606(3) 0.69076(13) 0.0889(16) Uani 1 1 d . . . . .
C3 C 0.5942(3) 0.4057(3) 0.68047(12) 0.0842(14) Uani 1 1 d . . . . .
C4 C 0.5593(4) 0.3605(4) 0.65319(18) 0.113(2) Uani 1 1 d . . . . .
C5B C 0.6560(4) 0.5425(3) 0.73749(17) 0.111(2) Uani 1 1 d . . . . .
C6 C 0.5497(3) 0.4860(3) 0.67786(12) 0.0875(16) Uani 1 1 d . . . . .
C7 C 0.4795(3) 0.4447(4) 0.67563(14) 0.109(2) Uani 1 1 d . . . . .
H7 H 0.459700 0.401830 0.683031 0.131 Uiso 1 1 calc R U . . .
C8 C 0.4428(3) 0.4676(4) 0.66302(14) 0.106(2) Uani 1 1 d . . . . .
H8 H 0.397846 0.439971 0.661396 0.127 Uiso 1 1 calc R U . . .
C9 C 0.4702(3) 0.5319(3) 0.65227(12) 0.0860(14) Uani 1 1 d . . . . .
C10 C 0.5330(3) 0.5715(3) 0.65492(16) 0.112(2) Uani 1 1 d . . . . .
H10 H 0.550231 0.614845 0.648656 0.134 Uiso 1 1 calc R U . . .
C11 C 0.5762(3) 0.5508(4) 0.66707(16) 0.112(2) Uani 1 1 d . . . . .
H11 H 0.621008 0.579655 0.667842 0.134 Uiso 1 1 calc R U . . .
C12 C 0.4244(2) 0.5529(3) 0.63849(13) 0.0831(14) Uani 1 1 d . . . . .
C13 C 0.3834(2) 0.5290(2) 0.61233(11) 0.0744(13) Uani 1 1 d . . . . .
C14 C 0.4171(3) 0.6062(3) 0.64886(14) 0.0880(16) Uani 1 1 d . . . . .
C15 C 0.4481(5) 0.6518(6) 0.6753(2) 0.138(3) Uani 1 1 d . . . . .
C16 C 0.3685(4) 0.4754(3) 0.59180(17) 0.113(2) Uani 1 1 d . . . . .
C17 C 0.1608(2) 0.5051(2) 0.54600(12) 0.0793(13) Uani 1 1 d . . . . .
C18 C 0.1340(2) 0.5238(3) 0.52093(12) 0.0820(14) Uani 1 1 d . . . . .
C19 C 0.1873(2) 0.5793(3) 0.50951(13) 0.0829(15) Uani 1 1 d . . . . .
C20 C 0.1921(3) 0.6225(4) 0.48124(18) 0.113(2) Uani 1 1 d . . . . .
C21 C 0.1296(4) 0.4510(3) 0.56952(16) 0.114(2) Uani 1 1 d . . . . .
C22 C 0.0642(3) 0.4875(3) 0.50987(14) 0.0973(17) Uani 1 1 d . . . . .
C23 C 0.0303(3) 0.4216(3) 0.50501(16) 0.1085(19) Uani 1 1 d . . . . .
H23 H 0.050838 0.397515 0.508937 0.130 Uiso 1 1 calc R U . . .
C24 C 0.0321(3) 0.5246(4) 0.50546(14) 0.114(2) Uani 1 1 d . . . . .
H24 H 0.053633 0.569137 0.509809 0.136 Uiso 1 1 calc R U . . .

loop_
_atom_site_aniso_label
_atom_site_aniso_U_11
_atom_site_aniso_U_22
_atom_site_aniso_U_33
_atom_site_aniso_U_23
_atom_site_aniso_U_13
_atom_site_aniso_U_12
Cu1 0.0660(3) 0.0583(4) 0.0955(5) 0.000 -0.0298(4) 0.0291(2)
Cu2 0.0533(3) 0.0533(3) 0.1108(7) 0.000 0.000 0.02664(16)
Cu3 0.0524(3) 0.0524(3) 0.1555(10) 0.000 0.000 0.02620(17)
Cu4 0.0576(3) 0.0552(3) 0.1247(5) -0.0006(3) -0.0307(3) 0.0276(2)
Cu5 0.0517(3) 0.0517(3) 0.1291(8) 0.000 0.000 0.02586(16)
F1A 0.165(17) 0.18(2) 0.198(14) -0.126(14) -0.082(11) 0.124(17)
F1B 0.150(11) 0.097(14) 0.143(13) -0.064(11) -0.083(8) 0.074(10)
F3 0.122(4) 0.170(5) 0.196(5) -0.073(4) -0.038(3) 0.021(3)
F2A 0.26(4) 0.31(3) 0.075(9) -0.049(13) -0.068(16) 0.17(3)
F2B 0.178(14) 0.182(13) 0.135(12) -0.086(10) -0.112(10) 0.133(11)
F4 0.239(6) 0.202(5) 0.159(4) -0.059(4) -0.037(4) 0.172(5)
F6A 0.27(3) 0.188(19) 0.110(15) -0.111(13) -0.132(17) 0.186(19)
F6B 0.189(10) 0.133(9) 0.087(6) -0.022(8) -0.020(10) 0.099(8)
F5A 0.267(7) 0.079(3) 0.157(4) -0.023(3) -0.007(4) 0.057(3)
F7A 0.142(9) 0.185(14) 0.263(15) -0.149(13) -0.030(9) 0.004(9)
F7B 0.18(2) 0.21(3) 0.24(3) -0.15(2) -0.19(2) 0.15(2)
F8A 0.158(7) 0.226(9) 0.190(7) -0.121(7) -0.064(6) 0.138(7)
F8B 0.17(4) 0.20(4) 0.16(3) -0.14(3) -0.12(3) 0.15(3)
F9 0.379(15) 0.268(12) 0.167(6) -0.088(6) -0.103(7) 0.203(11)
F10A 0.173(13) 0.37(3) 0.087(8) -0.023(9) -0.010(9) 0.187(15)
F10B 0.199(13) 0.130(9) 0.132(9) -0.071(6) -0.113(9) 0.125(9)
F11 0.193(4) 0.186(4) 0.148(3) -0.050(3) -0.042(3) 0.149(4)
F12 0.236(6) 0.083(3) 0.175(4) -0.032(3) -0.040(4) 0.054(3)
F14 0.154(4) 0.122(3) 0.135(3) 0.044(2) -0.040(3) 0.015(3)
F13 0.247(6) 0.083(3) 0.188(4) 0.032(3) -0.001(4) 0.040(3)
F15 0.086(3) 0.152(4) 0.201(5) 0.069(4) 0.014(3) 0.007(2)
F16 0.131(3) 0.193(5) 0.136(3) 0.044(3) -0.050(3) 0.056(3)
F17 0.296(8) 0.181(5) 0.174(4) 0.056(4) 0.003(5) 0.175(6)
F18A 0.086(3) 0.190(5) 0.144(3) 0.094(3) 0.017(2) 0.055(3)
F18B 0.17(4) 0.14(3) 0.13(3) -0.02(2) 0.06(2) 0.08(3)
N1 0.076(2) 0.067(2) 0.087(2) -0.008(2) -0.026(2) 0.044(2)
N2 0.070(2) 0.072(2) 0.112(3) -0.021(2) -0.034(2) 0.046(2)
N3 0.076(3) 0.070(3) 0.141(4) -0.020(3) -0.037(3) 0.045(2)
N4 0.068(2) 0.063(2) 0.122(3) -0.021(2) -0.041(2) 0.0382(19)
N5 0.063(2) 0.055(2) 0.100(3) 0.0018(19) -0.0337(19) 0.0236(17)
N6 0.0495(19) 0.073(2) 0.109(3) 0.027(2) -0.0101(19) 0.0248(18)
C1 0.083(3) 0.075(3) 0.085(3) -0.013(2) -0.024(3) 0.051(3)
C2 0.107(4) 0.108(4) 0.091(3) -0.015(3) -0.020(3) 0.083(4)
C3 0.086(3) 0.089(4) 0.100(3) -0.018(3) -0.032(3) 0.061(3)
C4 0.106(5) 0.136(6) 0.119(5) -0.052(5) -0.061(4) 0.078(5)
C5B 0.161(7) 0.074(4) 0.116(5) -0.021(3) -0.046(5) 0.074(4)
C6 0.108(4) 0.111(4) 0.076(3) -0.013(3) -0.029(3) 0.079(4)
C7 0.105(5) 0.145(6) 0.107(4) 0.020(4) -0.011(4) 0.085(5)
C8 0.088(4) 0.143(6) 0.111(4) 0.021(4) -0.008(3) 0.076(4)
C9 0.080(3) 0.093(4) 0.099(3) -0.009(3) -0.020(3) 0.054(3)
C10 0.099(4) 0.078(4) 0.154(6) 0.010(4) -0.050(4) 0.040(3)
C11 0.086(4) 0.127(5) 0.139(5) 0.004(4) -0.022(4) 0.066(4)
C12 0.077(3) 0.085(3) 0.101(3) -0.003(3) -0.023(3) 0.052(3)
C13 0.084(3) 0.080(3) 0.079(3) -0.009(2) -0.029(2) 0.056(3)
C14 0.074(3) 0.086(4) 0.120(4) -0.032(3) -0.041(3) 0.052(3)
C15 0.141(8) 0.159(8) 0.160(7) -0.067(6) -0.065(6) 0.109(7)
C16 0.133(5) 0.074(4) 0.150(6) 0.000(4) -0.055(5) 0.067(4)
C17 0.060(3) 0.063(3) 0.096(3) 0.004(2) -0.013(2) 0.017(2)
C18 0.059(3) 0.084(3) 0.081(3) 0.003(3) -0.028(2) 0.019(2)
C19 0.059(3) 0.080(3) 0.110(4) 0.015(3) -0.018(3) 0.035(2)
C20 0.076(4) 0.120(5) 0.132(5) 0.040(4) -0.014(4) 0.041(4)
C21 0.106(5) 0.081(4) 0.103(4) 0.011(3) -0.033(4) 0.008(3)
C22 0.071(3) 0.126(5) 0.091(4) -0.006(3) -0.028(3) 0.046(4)
C23 0.066(3) 0.107(5) 0.135(5) -0.010(4) -0.025(3) 0.030(3)
C24 0.084(4) 0.137(6) 0.098(4) -0.001(4) -0.022(3) 0.038(4)

loop_
_atom_type_symbol
_atom_type_description
_atom_type_scat_dispersion_real
_atom_type_scat_dispersion_imag
_atom_type_scat_source
C C 0.0056 0.0027 'International Tables Vol C Tables 4.2.6.8 and 6.1.1.4'
Cu Cu 0.1643 1.8638 'International Tables Vol C Tables 4.2.6.8 and 6.1.1.4'
F F 0.0276 0.0166 'International Tables Vol C Tables 4.2.6.8 and 6.1.1.4'
N N 0.0104 0.0054 'International Tables Vol C Tables 4.2.6.8 and 6.1.1.4'
H H 0.0000 0.0000 'International Tables Vol C Tables 4.2.6.8 and 6.1.1.4'
O O 0.0180 0.0100 'International Tables Vol C Tables 4.2.6.8 and 6.1.1.4'

loop_
_geom_angle_atom_site_label_1
_geom_angle_atom_site_label_2
_geom_angle_atom_site_label_3
_geom_angle
_geom_angle_site_symmetry_1
_geom_angle_site_symmetry_3
N1 Cu1 N1 179.8(2) 11_656 .
N2 Cu2 N2 119.994(5) 3_665 2_655
N2 Cu2 N2 119.987(6) 3_665 .
N2 Cu2 N2 119.987(6) 2_655 .
N3 Cu3 N3 119.883(17) 3_565 2_665
N3 Cu3 N3 119.882(18) 3_565 .
N3 Cu3 N3 119.885(19) 2_665 .
N4 Cu4 N5 178.08(17) . .
N6 Cu5 N6 120.000(4) 3_565 2_665
N6 Cu5 N6 119.998(1) 3_565 .
N6 Cu5 N6 120.002(1) 2_665 .
C15 F7B F9 73(2) . .
F7B F9 C15 52.5(10) . .
N6 F18B C19 44.3(7) . .
C1 N1 N2 108.1(4) . .
C1 N1 Cu1 135.1(3) . .
N2 N1 Cu1 116.8(3) . .
C3 N2 N1 107.8(4) . .
C3 N2 Cu2 133.2(3) . .
N1 N2 Cu2 119.0(3) . .
C14 N3 N4 107.5(4) . .
C14 N3 Cu3 133.1(4) . .
N4 N3 Cu3 119.1(3) . .
C13 N4 N3 108.6(4) . .
C13 N4 Cu4 135.3(3) . .
N3 N4 Cu4 116.1(3) . .
C17 N5 N6 108.6(3) . .
C17 N5 Cu4 132.9(3) . .
N6 N5 Cu4 118.4(3) . .
C19 N6 N5 104.9(4) . .
C19 N6 F18B 68.2(15) . .
N5 N6 F18B 125.1(14) . .
C19 N6 Cu5 138.2(3) . .
N5 N6 Cu5 116.7(3) . .
F18B N6 Cu5 88.8(13) . .
N1 C1 C2 111.7(4) . .
N1 C1 C5B 120.1(4) . .
C2 C1 C5B 128.2(5) . .
C1 C2 C3 101.9(4) . .
C1 C2 C6 130.2(5) . .
C3 C2 C6 127.9(5) . .
N2 C3 C2 110.4(4) . .
N2 C3 C4 120.3(5) . .
C2 C3 C4 129.2(5) . .
F1A C4 F3 116(3) . .
F2B C4 F3 95.5(17) . .
F1A C4 F2A 90(3) . .
F3 C4 F2A 124(3) . .
F2B C4 F1B 115.1(16) . .
F3 C4 F1B 98.8(15) . .
F1A C4 C3 107(2) . .
F2B C4 C3 115.4(8) . .
F3 C4 C3 110.6(7) . .
F2A C4 C3 106.7(19) . .
F1B C4 C3 117.3(12) . .
F5A C5B F6A 101(3) . .
F5A C5B F4 104.1(6) . .
F6A C5B F4 119(3) . .
F5A C5B F6B 115.2(10) . .
F4 C5B F6B 95.7(13) . .
F5A C5B C1 114.2(6) . .
F6A C5B C1 108.4(13) . .
F4 C5B C1 110.4(6) . .
F6B C5B C1 114.9(11) . .
C11 C6 C7 116.7(5) . .
C11 C6 C2 122.0(5) . .
C7 C6 C2 121.3(5) . .
C8 C7 C6 120.6(6) . .
C7 C8 C9 121.6(6) . .
C10 C9 C8 119.8(5) . .
C10 C9 C12 122.7(6) . .
C8 C9 C12 117.5(5) . .
C9 C10 C11 122.5(6) . .
C6 C11 C10 118.7(6) . .
C13 C12 C14 103.3(4) . .
C13 C12 C9 129.5(5) . .
C14 C12 C9 127.1(5) . .
N4 C13 C12 110.9(4) . .
N4 C13 C16 118.4(4) . .
C12 C13 C16 130.6(4) . .
N3 C14 C12 109.7(4) . .
N3 C14 C15 120.2(5) . .
C12 C14 C15 130.2(5) . .
F7A C15 F8A 107.7(14) . .
F7B C15 F8B 110(3) . .
F7B C15 F9 55(3) . .
F8B C15 F9 137.6(18) . .
F7B C15 C14 116.6(12) . .
F7A C15 C14 112.8(10) . .
F8A C15 C14 114.2(7) . .
F8B C15 C14 112.8(13) . .
F9 C15 C14 108.8(9) . .
F10A C16 F12 115.3(14) . .
F12 C16 F10B 99.5(12) . .
F10A C16 F11 90.6(12) . .
F12 C16 F11 101.8(5) . .
F10B C16 F11 109.7(13) . .
F10A C16 C13 117.8(11) . .
F12 C16 C13 115.3(6) . .
F10B C16 C13 117.2(6) . .
F11 C16 C13 111.8(5) . .
N5 C17 C18 110.1(4) . .
N5 C17 C21 118.9(4) . .
C18 C17 C21 130.8(5) . .
C19 C18 C17 102.3(4) . .
C19 C18 C22 131.7(5) . .
C17 C18 C22 126.0(5) . .
N6 C19 C18 114.1(4) . .
N6 C19 C20 116.8(5) . .
C18 C19 C20 129.1(4) . .
N6 C19 F18B 67.5(14) . .
C18 C19 F18B 127.7(13) . .
C20 C19 F18B 73.3(15) . .
F18A C20 F16 109.3(6) . .
F18A C20 F17 105.6(6) . .
F16 C20 F17 104.3(6) . .
F18A C20 C19 113.3(5) . .
F16 C20 C19 113.4(6) . .
F17 C20 C19 110.3(6) . .
F14 C21 F15 102.8(6) . .
F14 C21 F13 108.6(7) . .
F15 C21 F13 103.9(6) . .
F14 C21 C17 115.3(5) . .
F15 C21 C17 116.0(6) . .
F13 C21 C17 109.3(6) . .
C23 C22 C24 119.5(5) . .
C23 C22 C18 123.3(6) . .
C24 C22 C18 117.2(6) . .
C23 C23 C22 122.0(3) 9_556 .
C24 C24 C22 118.4(4) 9_556 .

loop_
_geom_bond_atom_site_label_1
_geom_bond_atom_site_label_2
_geom_bond_distance
_geom_bond_site_symmetry_2
Cu1 N1 1.886(3) 11_656
Cu1 N1 1.886(3) .
Cu2 N2 1.974(4) 3_665
Cu2 N2 1.974(4) 2_655
Cu2 N2 1.974(4) .
Cu3 N3 1.977(4) 3_565
Cu3 N3 1.977(4) 2_665
Cu3 N3 1.977(4) .
Cu4 N4 1.858(3) .
Cu4 N5 1.889(3) .
Cu5 N6 1.948(4) 3_565
Cu5 N6 1.948(4) 2_665
Cu5 N6 1.948(4) .
F1A C4 1.25(3) .
F1B C4 1.41(4) .
F3 C4 1.351(9) .
F2A C4 1.39(4) .
F2B C4 1.265(18) .
F4 C5B 1.343(9) .
F6A C5B 1.25(2) .
F6B C5B 1.369(18) .
F5A C5B 1.249(8) .
F7A C15 1.286(15) .
F7B C15 1.179(18) .
F7B F9 1.22(5) .
F8A C15 1.320(11) .
F8B C15 1.38(5) .
F9 C15 1.418(12) .
F10A C16 1.246(19) .
F10B C16 1.323(13) .
F11 C16 1.400(8) .
F12 C16 1.322(8) .
F14 C21 1.302(7) .
F13 C21 1.361(9) .
F15 C21 1.305(9) .
F16 C20 1.291(8) .
F17 C20 1.338(9) .
F18A C20 1.290(7) .
F18B N6 1.77(3) .
F18B C19 1.78(3) .
N1 C1 1.311(5) .
N1 N2 1.347(5) .
N2 C3 1.338(6) .
N3 C14 1.336(6) .
N3 N4 1.364(5) .
N4 C13 1.329(5) .
N5 C17 1.354(5) .
N5 N6 1.379(5) .
N6 C19 1.340(6) .
C1 C2 1.390(6) .
C1 C5B 1.521(7) .
C2 C3 1.396(7) .
C2 C6 1.486(6) .
C3 C4 1.489(8) .
C6 C11 1.408(9) .
C6 C7 1.448(9) .
C7 C8 1.337(7) .
C8 C9 1.393(9) .
C9 C10 1.305(8) .
C9 C12 1.510(6) .
C10 C11 1.425(8) .
C12 C13 1.372(6) .
C12 C14 1.420(7) .
C13 C16 1.416(7) .
C14 C15 1.452(9) .
C17 C18 1.398(6) .
C17 C21 1.477(7) .
C18 C19 1.371(7) .
C18 C22 1.500(7) .
C19 C20 1.520(8) .
C22 C23 1.362(9) .
C22 C24 1.429(9) .
C23 C23 1.306(10) 9_556
C24 C24 1.388(10) 9_556
